data_1510696
loop_
_publ_author_name
'Long, G.J.'
'Yelon, W.B.'
'Grandjean, F.'
'James, W.J.'
'Marasinghe, G.K.'
'Pringle, O.A.'

_publ_section_title
;
 A neutron-diffraction and Moessbauer-effect study of Pr2 (Fe1-x Mnx)14 B
;
_journal_name_full 'Journal of Applied Physics'
_journal_page_first 6149
_journal_page_last 6151
_journal_paper_doi 10.1063/1.350025
_journal_volume 70
_journal_year 1991
_chemical_formula_sum 'B2 Fe27 Mn Y4'
_chemical_name_systematic 'Fe27 Mn Y4 B2'
_space_group_IT_number 136
_symmetry_space_group_name_Hall '-P 4n 2n'
_symmetry_space_group_name_H-M 'P 42/m n m'
_cell_angle_alpha 90
_cell_angle_beta 90
_cell_angle_gamma 90
_cell_formula_units_Z 2
_cell_length_a 8.7441
_cell_length_b 8.7441
_cell_length_c 12.0108
_cell_volume 918.337
_citation_journal_id_ASTM JAPIAU
_cod_data_source_file boron_180.cif
_cod_data_source_block B2Fe27Mn1Y4
_cod_original_cell_volume 918.3371
_cod_original_formula_sum 'B2 Fe27 Mn1 Y4'
_cod_database_code 1510696

loop_
_symmetry_equiv_pos_as_xyz
x,y,z
-y+1/2,x+1/2,z+1/2
-x,-y,z
y+1/2,-x+1/2,z+1/2
x+1/2,-y+1/2,-z+1/2
y,x,-z
-x+1/2,y+1/2,-z+1/2
-y,-x,-z
-x,-y,-z
y-1/2,-x-1/2,-z-1/2
x,y,-z
-y-1/2,x-1/2,-z-1/2
-x-1/2,y-1/2,z-1/2
-y,-x,z
x-1/2,-y-1/2,z-1/2
y,x,z

loop_
_atom_site_label
_atom_site_type_symbol
_atom_site_fract_x
_atom_site_fract_y
_atom_site_fract_z
_atom_site_occupancy
_atom_site_U_iso_or_equiv
Fe4 Fe 0.0994 0.0994 0.2015 0.938 0.0
Mn4 Mn 0.0358 0.3607 0.1742 0.009 0.0
Fe5 Fe 0.3174 0.3174 0.247 0.866 0.0
Mn2 Mn 0.0994 0.0994 0.2015 0.062 0.0
Fe2 Fe 0.2241 0.5862 0.128 1 0.0
Y2 Y 0.138 0.862 0 1 0.0
Fe6 Fe 0.0358 0.3607 0.1742 0.991 0.0
Mn1 Mn 0 0.5 0 0.018 0.0
B1 B 0.3677 0.6323 0 1 0.0
Fe3 Fe 0 0.5 0 0.982 0.0
Fe1 Fe 0 0 0.6159 1 0.0
Mn3 Mn 0.3174 0.3174 0.247 0.134 0.0
Y1 Y 0.2678 0.2678 0 1 0.0
